data_7155995
loop_
_publ_author_name
'Bellucci, M. C.'
'Frigerio, M.'
'Castellano, C.'
'Meneghetti, F.'
'Sacchetti, A.'
'Volonterio, A.'

_publ_section_title
;
 Design, synthesis, and conformational analysis of 3-cyclo-butylcarbamoyl
 hydantoins as novel hydrogen bond driven universal peptidomimetics.
;
_journal_issue 4
_journal_name_full 'Organic &amp; biomolecular chemistry'
_journal_page_first 521
_journal_page_last 525
_journal_paper_doi 10.1039/c7ob02680c
_journal_volume 16
_journal_year 2018
_chemical_formula_sum 'C19 H19.5 N2.5 O3'
_chemical_formula_weight 330.87
_space_group_IT_number 2
_space_group_name_Hall '-P 1'
_space_group_name_H-M_alt 'P -1'
_symmetry_cell_setting triclinic
_symmetry_Int_Tables_number 2
_symmetry_space_group_name_Hall '-P 1'
_symmetry_space_group_name_H-M 'P -1'
_atom_sites_solution_hydrogens geom
_atom_sites_solution_primary direct
_atom_sites_solution_secondary difmap
_audit_creation_date 2017-03-29T14:05:32-00:00
_audit_creation_method 'WinGX routine CIF_UPDATE'
_audit_update_record
;
2017-03-29 deposited with the CCDC.
2017-11-27 downloaded from the CCDC.
;
_cell_angle_alpha 74.40(3)
_cell_angle_beta 79.76(3)
_cell_angle_gamma 87.25(3)
_cell_formula_units_Z 4
_cell_length_a 9.7379(19)
_cell_length_b 13.134(3)
_cell_length_c 14.204(3)
_cell_measurement_reflns_used 1751
_cell_measurement_temperature 293(2)
_cell_measurement_theta_max 25
_cell_measurement_theta_min 2
_cell_measurement_wavelength 0.71073
_cell_volume 1721.9(7)
_computing_structure_refinement 'SHELXL-97 (Sheldrick, 1997)'
_diffrn_ambient_temperature 293(2)
_diffrn_detector_area_resol_mean 8.333
_diffrn_measured_fraction_theta_full 0.993
_diffrn_measured_fraction_theta_max 0.993
_diffrn_measurement_device_type 'Bruker-Axs Smart-Apex CCD'
_diffrn_measurement_method 'omega scan'
_diffrn_radiation_monochromator graphite
_diffrn_radiation_type MoK\a
_diffrn_radiation_wavelength 0.71073
_diffrn_reflns_av_R_equivalents 0.0862
_diffrn_reflns_av_unetI/netI 0.097
_diffrn_reflns_limit_h_max 9
_diffrn_reflns_limit_h_min -9
_diffrn_reflns_limit_k_max 12
_diffrn_reflns_limit_k_min -12
_diffrn_reflns_limit_l_max 13
_diffrn_reflns_limit_l_min -13
_diffrn_reflns_number 6339
_diffrn_reflns_theta_full 23.15
_diffrn_reflns_theta_max 23.15
_diffrn_reflns_theta_min 1.51
_exptl_absorpt_coefficient_mu 0.088
_exptl_absorpt_correction_type none
_exptl_crystal_colour colourless
_exptl_crystal_density_diffrn 1.276
_exptl_crystal_density_method 'not measured'
_exptl_crystal_description laminar
_exptl_crystal_F_000 700
_exptl_crystal_size_max 0.46
_exptl_crystal_size_mid 0.26
_exptl_crystal_size_min 0.24
_refine_diff_density_max 0.365
_refine_diff_density_min -0.248
_refine_diff_density_rms 0.058
_refine_ls_extinction_method none
_refine_ls_goodness_of_fit_ref 1.009
_refine_ls_hydrogen_treatment mixed
_refine_ls_matrix_type full
_refine_ls_number_parameters 531
_refine_ls_number_reflns 3268
_refine_ls_number_restraints 0
_refine_ls_restrained_S_all 1.009
_refine_ls_R_factor_all 0.1371
_refine_ls_R_factor_gt 0.0837
_refine_ls_shift/su_max 0.001
_refine_ls_shift/su_mean 0
_refine_ls_structure_factor_coef Fsqd
_refine_ls_weighting_details 'calc w=1/[\s^2^(Fo^2^)+(0.1535P)^2^+0.0000P] where P=(Fo^2^+2Fc^2^)/3'
_refine_ls_weighting_scheme calc
_refine_ls_wR_factor_gt 0.2141
_refine_ls_wR_factor_ref 0.2487
_reflns_number_gt 1880
_reflns_number_total 3268
_reflns_threshold_expression >2sigma(I)
_cod_data_source_file c7ob02680c2.cif
_cod_data_source_block fm2748
_cod_depositor_comments 'Adding full bibliography for 7155995--7155996.cif.'
_cod_original_cell_volume 1721.9(6)
_cod_original_sg_symbol_Hall '-P -1'
_cod_original_sg_symbol_H-M P-1
_cod_original_formula_sum 'C19 H19.50 N2.50 O3'
_cod_database_code 7155995

loop_
_symmetry_equiv_pos_as_xyz
'x, y, z'
'-x, -y, -z'

loop_
_atom_site_label
_atom_site_type_symbol
_atom_site_fract_x
_atom_site_fract_y
_atom_site_fract_z
_atom_site_U_iso_or_equiv
_atom_site_adp_type
_atom_site_occupancy
_atom_site_symmetry_multiplicity
_atom_site_calc_flag
_atom_site_refinement_flags
C1 C 0.8698(9) 0.0490(6) 0.7795(5) 0.0613(19) Uani 1 1 d .
C2 C 0.8018(8) 0.1777(6) 0.8577(5) 0.0629(19) Uani 1 1 d .
C3 C 0.6741(7) 0.1210(5) 0.8493(6) 0.0584(19) Uani 1 1 d .
C4 C 0.5710(9) 0.1949(8) 0.8010(6) 0.072(2) Uani 1 1 d .
C5 C 0.6293(9) 0.2572(5) 0.6984(6) 0.0599(18) Uani 1 1 d .
C6 C 0.5823(10) 0.3498(7) 0.5348(6) 0.066(2) Uani 1 1 d .
C14 C 0.5577(8) 0.3047(7) 0.4523(5) 0.073(2) Uani 1 1 d .
C7 C 0.5940(8) 0.3890(6) 0.3547(5) 0.070(2) Uani 1 1 d .
C8 C 0.7277(9) 0.4266(9) 0.3218(7) 0.118(3) Uani 1 1 d .
H8 H 0.7977 0.3995 0.3584 0.142 Uiso 1 1 calc R
C9 C 0.7576(9) 0.5042(10) 0.2350(9) 0.131(4) Uani 1 1 d .
H9 H 0.849 0.5284 0.2135 0.157 Uiso 1 1 calc R
C10 C 0.6604(12) 0.5472(7) 0.1791(7) 0.106(3) Uani 1 1 d .
H10 H 0.6831 0.6003 0.1206 0.128 Uiso 1 1 calc R
C11 C 0.5276(10) 0.5097(7) 0.2119(7) 0.095(3) Uani 1 1 d .
H11 H 0.4576 0.5362 0.1751 0.115 Uiso 1 1 calc R
C12 C 0.4983(8) 0.4332(7) 0.2990(7) 0.085(2) Uani 1 1 d .
H12 H 0.4064 0.4103 0.321 0.102 Uiso 1 1 calc R
C35 C 0.6315(9) 0.2010(6) 0.4491(6) 0.074(2) Uani 1 1 d .
C15 C 1.0631(7) 0.1400(6) 0.8205(6) 0.074(2) Uani 1 1 d .
C16 C 1.1417(12) 0.0401(14) 0.8640(13) 0.147(7) Uani 1 1 d .
C17 C 1.1921(13) 0.0915(15) 0.9324(10) 0.200(8) Uani 1 1 d .
H17A H 1.2895 0.1123 0.9126 0.24 Uiso 1 1 calc R
H17B H 1.1733 0.0509 1.0013 0.24 Uiso 1 1 calc R
C18 C 1.0923(14) 0.1820(16) 0.9072(8) 0.134(6) Uani 1 1 d .
C19 C 1.1365(9) 0.2030(6) 0.7225(6) 0.0633(19) Uani 1 1 d .
C20 C 1.1147(10) 0.3315(7) 0.5627(6) 0.072(3) Uani 1 1 d .
C21 C 1.0851(13) 0.2962(7) 0.4817(7) 0.090(3) Uani 1 1 d .
C22 C 1.1122(6) 0.3743(6) 0.3797(5) 0.0619(19) Uani 1 1 d .
C23 C 1.1439(7) 0.4789(7) 0.3601(8) 0.074(2) Uani 1 1 d .
C24 C 1.1331(7) 0.4515(7) 0.2164(6) 0.068(2) Uani 1 1 d .
C25 C 1.1029(6) 0.3553(6) 0.2893(6) 0.0596(19) Uani 1 1 d .
C26 C 1.0740(8) 0.2679(6) 0.2586(7) 0.089(2) Uani 1 1 d .
H26 H 1.0555 0.2028 0.3048 0.107 Uiso 1 1 calc R
C27 C 1.0725(11) 0.2772(9) 0.1617(9) 0.118(3) Uani 1 1 d .
H27 H 1.052 0.2184 0.142 0.142 Uiso 1 1 calc R
C28 C 1.1017(11) 0.3750(11) 0.0898(7) 0.122(3) Uani 1 1 d .
H28 H 1.0984 0.3808 0.0235 0.146 Uiso 1 1 calc R
C29 C 1.1344(9) 0.4597(8) 0.1179(8) 0.102(3) Uani 1 1 d .
H29 H 1.1577 0.5235 0.0707 0.122 Uiso 1 1 calc R
C30 C 0.7426(9) 0.1615(7) 0.4983(7) 0.098(3) Uani 1 1 d .
H30 H 0.7731 0.1992 0.5376 0.117 Uiso 1 1 calc R
C31 C 0.8091(9) 0.0672(8) 0.4900(8) 0.112(3) Uani 1 1 d .
H31 H 0.8848 0.0429 0.5217 0.134 Uiso 1 1 calc R
C32 C 0.7604(16) 0.0110(9) 0.4340(9) 0.139(4) Uani 1 1 d .
H32 H 0.8074 -0.0493 0.4233 0.166 Uiso 1 1 calc R
C33 C 0.6487(18) 0.0419(11) 0.3960(11) 0.180(7) Uani 1 1 d .
H33 H 0.6124 -0.0002 0.3631 0.216 Uiso 1 1 calc R
C34 C 0.5832(13) 0.1347(10) 0.4030(8) 0.149(4) Uani 1 1 d .
H34 H 0.5028 0.1533 0.3754 0.179 Uiso 1 1 calc R
C36 C 0.6549(9) -0.0254(7) 0.7644(6) 0.077(2) Uani 1 1 d .
C37 C 0.5697(8) -0.1031(6) 0.8527(7) 0.084(3) Uani 1 1 d .
C38 C 0.421(2) -0.2509(13) 0.8906(10) 0.174(7) Uani 1 1 d .
C39 C 0.309(3) -0.2664(19) 0.8689(17) 0.159(10) Uani 0.5 1 d P
H39A H 0.2746 -0.2009 0.8319 0.239 Uiso 0.5 1 calc PR
H39B H 0.2436 -0.2942 0.9284 0.239 Uiso 0.5 1 calc PR
H39C H 0.3217 -0.3161 0.8294 0.239 Uiso 0.5 1 calc PR
C39A C 0.480(3) -0.3222(19) 0.937(2) 0.149(10) Uani 0.5 1 d P
H39D H 0.5662 -0.2976 0.947 0.223 Uiso 0.5 1 calc PR
H39E H 0.4998 -0.3752 0.9009 0.223 Uiso 0.5 1 calc PR
H39F H 0.4227 -0.352 0.9996 0.223 Uiso 0.5 1 calc PR
N1 N 0.9166(6) 0.1230(5) 0.8214(4) 0.0598(15) Uani 1 1 d .
N2 N 0.7329(7) 0.0454(4) 0.7976(4) 0.0630(16) Uani 1 1 d .
N3 N 0.5436(9) 0.2822(5) 0.6327(5) 0.064(2) Uani 1 1 d .
N4 N 1.0627(9) 0.2606(6) 0.6584(5) 0.069(2) Uani 1 1 d .
N5 N 1.1572(7) 0.5255(7) 0.2603(6) 0.076(2) Uani 1 1 d .
O1 O 0.9494(6) -0.0040(4) 0.7369(4) 0.0980(18) Uani 1 1 d .
O2 O 0.8042(5) 0.2540(4) 0.8894(3) 0.0831(16) Uani 1 1 d .
O3 O 0.7541(5) 0.2839(4) 0.6767(3) 0.0719(14) Uani 1 1 d .
O4 O 0.5144(7) -0.1720(5) 0.8195(4) 0.122(2) Uani 1 1 d .
O5 O 1.2641(5) 0.2043(4) 0.7035(4) 0.0921(17) Uani 1 1 d .
O6 O 0.5596(7) -0.1036(5) 0.9348(5) 0.125(2) Uani 1 1 d .
H18A H 1.104(14) 0.245(10) 0.880(11) 0.19(7) Uiso 1 1 d .
H18B H 1.003(9) 0.176(6) 0.964(7) 0.12(3) Uiso 1 1 d .
H3 H 0.631(4) 0.081(3) 0.920(4) 0.019(12) Uiso 1 1 d .
H4 H 0.990(6) 0.263(4) 0.676(4) 0.02(2) Uiso 1 1 d .
H14 H 0.461(8) 0.290(5) 0.465(5) 0.08(2) Uiso 1 1 d .
H23 H 1.162(6) 0.521(5) 0.400(4) 0.06(2) Uiso 1 1 d .
H41 H 0.488(7) 0.164(5) 0.806(4) 0.06(2) Uiso 1 1 d .
H42 H 0.537(7) 0.245(6) 0.838(5) 0.09(3) Uiso 1 1 d .
H50 H 1.154(11) 0.589(8) 0.240(8) 0.14(5) Uiso 1 1 d .
H61 H 0.681(9) 0.357(6) 0.518(6) 0.11(3) Uiso 1 1 d .
H62 H 0.530(7) 0.413(5) 0.532(4) 0.07(2) Uiso 1 1 d .
H161 H 1.092(9) -0.008(7) 0.882(6) 0.09(3) Uiso 1 1 d .
H162 H 1.209(7) 0.024(5) 0.816(5) 0.06(2) Uiso 1 1 d .
H201 H 1.184(8) 0.353(6) 0.568(5) 0.08(3) Uiso 1 1 d .
H202 H 1.061(11) 0.419(10) 0.555(8) 0.19(4) Uiso 1 1 d .
H211 H 1.183(14) 0.242(10) 0.484(9) 0.23(6) Uiso 1 1 d .
H212 H 1.021(9) 0.258(7) 0.482(6) 0.10(3) Uiso 1 1 d .
H300 H 0.476(9) 0.266(7) 0.657(7) 0.09(4) Uiso 1 1 d .
H361 H 0.601(8) 0.025(6) 0.704(6) 0.12(3) Uiso 1 1 d .
H362 H 0.726(8) -0.065(6) 0.715(6) 0.11(3) Uiso 1 1 d .

loop_
_atom_site_aniso_label
_atom_site_aniso_U_11
_atom_site_aniso_U_22
_atom_site_aniso_U_33
_atom_site_aniso_U_23
_atom_site_aniso_U_13
_atom_site_aniso_U_12
C1 0.048(6) 0.059(5) 0.064(5) -0.007(4) 0.010(4) -0.011(4)
C2 0.076(6) 0.060(5) 0.046(4) 0.002(4) -0.007(4) -0.033(5)
C3 0.060(5) 0.052(4) 0.057(5) -0.004(4) -0.001(4) -0.025(4)
C4 0.050(6) 0.085(6) 0.072(6) -0.015(6) 0.010(5) -0.015(5)
C5 0.049(5) 0.056(4) 0.068(6) -0.011(4) -0.001(5) -0.004(4)
C6 0.070(7) 0.062(5) 0.063(6) -0.017(5) -0.006(5) 0.002(5)
C14 0.040(5) 0.106(7) 0.066(6) -0.016(5) 0.002(4) -0.016(5)
C7 0.046(5) 0.094(6) 0.065(6) -0.020(5) -0.002(5) 0.003(5)
C8 0.054(7) 0.174(9) 0.087(7) 0.030(7) -0.006(5) -0.009(6)
C9 0.053(6) 0.180(10) 0.128(10) 0.008(9) -0.003(6) -0.017(6)
C10 0.088(8) 0.112(7) 0.095(7) -0.004(6) 0.012(6) 0.001(6)
C11 0.069(7) 0.106(7) 0.095(7) 0.001(6) -0.015(5) 0.005(5)
C12 0.056(5) 0.092(6) 0.094(7) -0.007(6) -0.006(5) -0.009(5)
C35 0.075(6) 0.071(5) 0.073(5) -0.022(4) 0.000(4) -0.013(5)
C15 0.048(5) 0.094(6) 0.067(6) 0.004(5) -0.008(4) -0.030(4)
C16 0.050(7) 0.164(13) 0.155(14) 0.070(11) -0.001(8) -0.018(8)
C17 0.085(9) 0.35(2) 0.101(9) 0.066(11) -0.029(8) -0.074(12)
C18 0.102(10) 0.225(18) 0.061(7) 0.007(9) -0.026(7) -0.080(10)
C19 0.044(5) 0.075(5) 0.070(6) -0.012(5) -0.013(5) -0.017(4)
C20 0.061(6) 0.093(7) 0.057(6) -0.007(5) -0.004(5) -0.034(5)
C21 0.117(8) 0.078(6) 0.072(7) -0.005(5) -0.017(6) -0.042(6)
C22 0.055(5) 0.064(5) 0.066(6) -0.018(5) -0.001(4) -0.021(4)
C23 0.067(5) 0.066(6) 0.087(8) -0.022(6) -0.002(4) -0.023(4)
C24 0.060(5) 0.085(7) 0.048(6) -0.006(6) 0.008(4) -0.012(4)
C25 0.052(4) 0.064(5) 0.051(5) -0.003(5) 0.006(4) -0.016(4)
C26 0.118(7) 0.066(6) 0.079(7) -0.018(5) -0.001(5) -0.026(5)
C27 0.168(9) 0.112(8) 0.084(8) -0.039(7) -0.017(6) -0.026(7)
C28 0.153(9) 0.138(9) 0.061(7) -0.016(8) 0.003(6) -0.016(8)
C29 0.094(7) 0.095(7) 0.090(9) 0.003(6) 0.014(5) -0.021(5)
C30 0.061(5) 0.100(7) 0.143(8) -0.058(6) -0.004(6) -0.006(5)
C31 0.085(6) 0.104(8) 0.131(8) -0.028(7) 0.012(6) 0.019(6)
C32 0.211(14) 0.106(8) 0.113(8) -0.065(7) -0.012(8) 0.006(9)
C33 0.280(17) 0.106(10) 0.218(15) -0.089(9) -0.151(14) 0.052(11)
C34 0.207(12) 0.120(9) 0.160(10) -0.056(8) -0.109(9) 0.017(9)
C36 0.090(6) 0.083(5) 0.057(5) -0.021(5) 0.007(5) -0.054(5)
C37 0.099(6) 0.101(6) 0.069(6) -0.045(6) -0.012(5) -0.049(5)
C38 0.251(19) 0.165(14) 0.089(10) 0.004(9) 0.000(10) -0.157(15)
C39 0.20(3) 0.14(2) 0.15(2) -0.055(16) 0.012(19) -0.092(19)
C39A 0.23(3) 0.101(17) 0.10(2) -0.005(15) 0.002(18) -0.08(2)
N1 0.044(4) 0.068(4) 0.063(4) -0.010(3) -0.002(3) -0.023(3)
N2 0.055(4) 0.061(4) 0.071(4) -0.023(3) 0.008(3) -0.022(3)
N3 0.049(5) 0.077(5) 0.063(6) -0.016(4) 0.000(5) -0.004(4)
N4 0.043(5) 0.092(5) 0.057(5) 0.000(4) 0.011(4) -0.029(4)
N5 0.080(5) 0.060(5) 0.073(6) 0.000(5) 0.004(4) -0.018(4)
O1 0.079(4) 0.078(4) 0.129(5) -0.033(4) 0.016(3) -0.011(3)
O2 0.107(4) 0.074(3) 0.071(3) -0.029(3) 0.002(3) -0.037(3)
O3 0.043(3) 0.087(3) 0.073(3) -0.003(3) -0.001(2) -0.024(3)
O4 0.166(6) 0.133(5) 0.070(4) -0.031(4) 0.006(4) -0.107(5)
O5 0.040(4) 0.117(4) 0.104(4) -0.004(3) -0.002(3) -0.021(3)
O6 0.187(7) 0.120(5) 0.073(4) -0.039(4) 0.011(4) -0.095(4)

loop_
_atom_type_symbol
_atom_type_description
_atom_type_scat_dispersion_real
_atom_type_scat_dispersion_imag
_atom_type_scat_source
C C 0.0033 0.0016 'International Tables Vol C Tables 4.2.6.8 and 6.1.1.4'
H H 0 0 'International Tables Vol C Tables 4.2.6.8 and 6.1.1.4'
N N 0.0061 0.0033 'International Tables Vol C Tables 4.2.6.8 and 6.1.1.4'
O O 0.0106 0.006 'International Tables Vol C Tables 4.2.6.8 and 6.1.1.4'

loop_
_geom_angle_atom_site_label_1
_geom_angle_atom_site_label_2
_geom_angle_atom_site_label_3
_geom_angle
O1 C1 N2 128.0(8)
O1 C1 N1 122.1(7)
N2 C1 N1 109.8(7)
O2 C2 N1 126.9(7)
O2 C2 C3 127.4(8)
N1 C2 C3 105.7(6)
N2 C3 C4 115.3(7)
N2 C3 C2 102.9(6)
C4 C3 C2 112.5(6)
C3 C4 C5 113.0(7)
O3 C5 N3 122.2(8)
O3 C5 C4 120.2(7)
N3 C5 C4 117.6(8)
N3 C6 C14 115.2(7)
C6 C14 C35 115.1(7)
C6 C14 C7 108.3(7)
C35 C14 C7 112.0(6)
C12 C7 C8 116.8(8)
C12 C7 C14 122.6(7)
C8 C7 C14 120.6(7)
C9 C8 C7 119.7(8)
C10 C9 C8 122.9(9)
C9 C10 C11 117.4(9)
C10 C11 C12 119.4(8)
C7 C12 C11 123.9(8)
C34 C35 C30 115.0(8)
C34 C35 C14 120.4(9)
C30 C35 C14 124.3(8)
N1 C15 C19 113.0(6)
N1 C15 C16 114.2(8)
C19 C15 C16 113.3(8)
N1 C15 C18 114.6(8)
C19 C15 C18 112.2(8)
C16 C15 C18 87.3(11)
C17 C16 C15 91.0(14)
C16 C17 C18 90.5(10)
C17 C18 C15 89.1(13)
O5 C19 N4 120.5(8)
O5 C19 C15 120.3(7)
N4 C19 C15 119.2(7)
C21 C20 N4 113.1(8)
C20 C21 C22 116.8(8)
C23 C22 C25 106.6(7)
C23 C22 C21 126.1(8)
C25 C22 C21 127.2(7)
C22 C23 N5 110.0(8)
N5 C24 C29 129.5(9)
N5 C24 C25 108.9(7)
C29 C24 C25 121.5(9)
C26 C25 C22 135.4(7)
C26 C25 C24 117.9(7)
C22 C25 C24 106.7(7)
C27 C26 C25 120.2(8)
C26 C27 C28 121.0(9)
C29 C28 C27 119.6(9)
C28 C29 C24 119.8(9)
C31 C30 C35 121.7(8)
C32 C31 C30 118.5(10)
C33 C32 C31 120.1(11)
C32 C33 C34 121.7(11)
C35 C34 C33 122.3(10)
N2 C36 C37 110.6(6)
O6 C37 O4 125.6(8)
O6 C37 C36 126.3(7)
O4 C37 C36 108.0(7)
C39A C38 C39 120(2)
C39A C38 O4 114(2)
C39 C38 O4 118.0(18)
C2 N1 C1 108.9(6)
C2 N1 C15 127.8(6)
C1 N1 C15 123.3(7)
C1 N2 C3 112.0(6)
C1 N2 C36 122.2(7)
C3 N2 C36 125.7(7)
C5 N3 C6 123.3(8)
C19 N4 C20 127.3(8)
C24 N5 C23 107.7(7)
C37 O4 C38 117.7(8)

loop_
_geom_bond_atom_site_label_1
_geom_bond_atom_site_label_2
_geom_bond_distance
C1 O1 1.207(8)
C1 N2 1.313(8)
C1 N1 1.400(8)
C2 O2 1.207(8)
C2 N1 1.396(9)
C2 C3 1.518(9)
C3 N2 1.428(8)
C3 C4 1.488(10)
C4 C5 1.492(10)
C5 O3 1.243(8)
C5 N3 1.327(9)
C6 N3 1.430(10)
C6 C14 1.507(10)
C14 C35 1.517(10)
C14 C7 1.519(10)
C7 C12 1.341(10)
C7 C8 1.371(11)
C8 C9 1.367(12)
C9 C10 1.349(12)
C10 C11 1.361(11)
C11 C12 1.362(10)
C35 C34 1.365(12)
C35 C30 1.396(11)
C15 N1 1.452(8)
C15 C19 1.489(10)
C15 C16 1.525(14)
C15 C18 1.551(14)
C16 C17 1.48(2)
C17 C18 1.51(2)
C19 O5 1.224(8)
C19 N4 1.314(9)
C20 C21 1.429(13)
C20 N4 1.446(10)
C21 C22 1.520(11)
C22 C23 1.365(9)
C22 C25 1.392(9)
C23 N5 1.370(10)
C24 N5 1.336(9)
C24 C29 1.373(11)
C24 C25 1.406(9)
C25 C26 1.390(9)
C26 C27 1.351(11)
C27 C28 1.415(13)
C28 C29 1.347(12)
C30 C31 1.394(11)
C31 C32 1.373(13)
C32 C33 1.299(14)
C33 C34 1.368(14)
C36 N2 1.448(8)
C36 C37 1.525(11)
C37 O6 1.151(8)
C37 O4 1.303(8)
C38 C39A 1.18(3)
C38 C39 1.23(2)
C38 O4 1.456(13)
